data_7239647
loop_
_publ_author_name
'Gurbanov, Atash V.'
'Kuznetsov, Maxim L.'
'Demukhamedova, Svetlana D.'
'Alieva, Irada N.'
'Godjaev, Niftali M.'
'Zubkov, Fedor I.'
'Mahmudov, Kamran T.'
'Pombeiro, Armando J. L.'

_publ_section_title
;
 Role of substituents on resonance assisted hydrogen bonding vs.
 intermolecular hydrogen bonding
;
_journal_issue 4
_journal_name_full CrystEngComm
_journal_page_first 628
_journal_page_last 633
_journal_paper_doi 10.1039/C9CE01744E
_journal_volume 22
_journal_year 2020
_chemical_formula_moiety 'C14 H19 N3 O2'
_chemical_formula_sum 'C14 H19 N3 O2'
_chemical_formula_weight 261.32
_space_group_crystal_system triclinic
_space_group_IT_number 2
_space_group_name_Hall '-P 1'
_space_group_name_H-M_alt 'P -1'
_atom_sites_solution_hydrogens mixed
_audit_creation_method SHELXL-2018/3
_audit_update_record
;
2019-11-04 deposited with the CCDC.	2019-12-20 downloaded from the CCDC.
;
_cell_angle_alpha 88.424(3)
_cell_angle_beta 75.466(3)
_cell_angle_gamma 86.310(3)
_cell_formula_units_Z 2
_cell_length_a 7.4907(6)
_cell_length_b 9.7684(8)
_cell_length_c 10.3754(10)
_cell_measurement_reflns_used 4672
_cell_measurement_temperature 296(2)
_cell_measurement_theta_max 25.67
_cell_measurement_theta_min 2.90
_cell_volume 733.32(11)
_computing_cell_refinement 'Bruker SAINT'
_computing_data_collection 'Bruker APEX3'
_computing_data_reduction 'Bruker SAINT'
_computing_molecular_graphics 'Bruker SHELXTL'
_computing_publication_material 'Bruker SHELXTL'
_computing_structure_refinement 'SHELXL-2018/3 (Sheldrick, 2018)'
_computing_structure_solution 'SHELXT 2014/5 (Sheldrick, 2014)'
_diffrn_ambient_temperature 296(2)
_diffrn_measured_fraction_theta_full 0.983
_diffrn_measured_fraction_theta_max 0.982
_diffrn_measurement_device_type 'Bruker APEX-II CCD'
_diffrn_measurement_method '\f and \w scans'
_diffrn_radiation_type MoK\a
_diffrn_radiation_wavelength 0.71073
_diffrn_reflns_av_R_equivalents 0.0356
_diffrn_reflns_av_unetI/netI 0.0300
_diffrn_reflns_Laue_measured_fraction_full 0.983
_diffrn_reflns_Laue_measured_fraction_max 0.982
_diffrn_reflns_limit_h_max 9
_diffrn_reflns_limit_h_min -9
_diffrn_reflns_limit_k_max 11
_diffrn_reflns_limit_k_min -11
_diffrn_reflns_limit_l_max 12
_diffrn_reflns_limit_l_min -12
_diffrn_reflns_number 10401
_diffrn_reflns_point_group_measured_fraction_full 0.983
_diffrn_reflns_point_group_measured_fraction_max 0.982
_diffrn_reflns_theta_full 25.242
_diffrn_reflns_theta_max 25.691
_diffrn_reflns_theta_min 2.895
_exptl_absorpt_coefficient_mu 0.081
_exptl_absorpt_correction_T_max 0.982
_exptl_absorpt_correction_T_min 0.974
_exptl_absorpt_correction_type multi-scan
_exptl_absorpt_process_details 'SADABS (Bruker, 2003)'
_exptl_crystal_colour yellow
_exptl_crystal_density_diffrn 1.183
_exptl_crystal_description plate
_exptl_crystal_F_000 280
_exptl_crystal_size_max 0.240
_exptl_crystal_size_mid 0.160
_exptl_crystal_size_min 0.130
_refine_diff_density_max 0.163
_refine_diff_density_min -0.161
_refine_diff_density_rms 0.027
_refine_ls_extinction_method none
_refine_ls_goodness_of_fit_ref 1.050
_refine_ls_hydrogen_treatment constr
_refine_ls_matrix_type full
_refine_ls_number_parameters 175
_refine_ls_number_reflns 2745
_refine_ls_number_restraints 0
_refine_ls_restrained_S_all 1.050
_refine_ls_R_factor_all 0.0616
_refine_ls_R_factor_gt 0.0467
_refine_ls_shift/su_max 0.000
_refine_ls_shift/su_mean 0.000
_refine_ls_structure_factor_coef Fsqd
_refine_ls_weighting_details 'w=1/[\s^2^(Fo^2^)+(0.0726P)^2^+0.1064P] where P=(Fo^2^+2Fc^2^)/3'
_refine_ls_weighting_scheme calc
_refine_ls_wR_factor_gt 0.1271
_refine_ls_wR_factor_ref 0.1414
_reflns_Friedel_coverage 0.000
_reflns_number_gt 2128
_reflns_number_total 2745
_reflns_threshold_expression 'I > 2\s(I)'
_cod_data_source_file c9ce01744e2.cif
_cod_data_source_block LIK4
_cod_depositor_comments
;Adding full bibliography for 7239646--7239650.cif.

 Adding full bibliography for 7239646--7239650.cif.
;
_cod_database_code 7239647
_shelx_shelxl_version_number 2018/3
_shelx_space_group_comment
;
The symmetry employed for this shelxl refinement is uniquely defined
by the following loop, which should always be used as a source of
symmetry information in preference to the above space-group names.
They are only intended as comments.
;
_shelx_estimated_absorpt_t_min 0.981
_shelx_estimated_absorpt_t_max 0.990

loop_
_space_group_symop_operation_xyz
'x, y, z'
'-x, -y, -z'

loop_
_atom_site_label
_atom_site_type_symbol
_atom_site_fract_x
_atom_site_fract_y
_atom_site_fract_z
_atom_site_U_iso_or_equiv
_atom_site_adp_type
_atom_site_occupancy
_atom_site_site_symmetry_order
_atom_site_calc_flag
_atom_site_refinement_flags_posn
_atom_site_refinement_flags_adp
O1 O 0.38268(15) 0.48470(10) 0.65307(11) 0.0651(3) Uani 1 1 d . .
N1 N 0.70585(16) 0.25742(11) 0.47868(11) 0.0493(3) Uani 1 1 d . .
H1N H 0.675993 0.344232 0.457014 0.059 Uiso 1 1 d R U
C1 C 0.81022(18) 0.17279(14) 0.37625(13) 0.0459(3) Uani 1 1 d . .
N2 N 0.62107(15) 0.19827(11) 0.59324(10) 0.0442(3) Uani 1 1 d . .
O2 O 0.3520(2) 0.26572(15) 0.90929(13) 0.1045(6) Uani 1 1 d . .
C2 C 0.8435(2) 0.03501(16) 0.39770(15) 0.0652(4) Uani 1 1 d . .
H2A H 0.793616 -0.004439 0.480470 0.078 Uiso 1 1 calc R U
N3 N 0.63988(17) 0.49393(12) 0.72927(13) 0.0578(3) Uani 1 1 d . .
C3 C 0.9511(3) -0.0445(2) 0.29606(19) 0.0840(6) Uani 1 1 d . .
H3A H 0.971991 -0.137836 0.310855 0.101 Uiso 1 1 calc R U
C4 C 1.0273(2) 0.0111(2) 0.17458(18) 0.0802(6) Uani 1 1 d . .
H4A H 1.099852 -0.043566 0.106927 0.096 Uiso 1 1 calc R U
C5 C 0.9958(2) 0.1489(2) 0.15297(16) 0.0721(5) Uani 1 1 d . .
H5A H 1.048530 0.187792 0.070439 0.087 Uiso 1 1 calc R U
C6 C 0.8866(2) 0.23035(17) 0.25269(14) 0.0581(4) Uani 1 1 d . .
H6A H 0.864537 0.323322 0.236986 0.070 Uiso 1 1 calc R U
C7 C 0.53262(18) 0.27275(13) 0.69237(13) 0.0458(3) Uani 1 1 d . .
C8 C 0.4406(2) 0.19990(16) 0.81498(14) 0.0589(4) Uani 1 1 d . .
C9 C 0.4624(2) 0.04675(17) 0.81975(17) 0.0687(5) Uani 1 1 d . .
H9A H 0.383640 0.013392 0.900782 0.103 Uiso 1 1 calc R U
H9B H 0.588609 0.018785 0.816619 0.103 Uiso 1 1 calc R U
H9C H 0.428830 0.009740 0.744928 0.103 Uiso 1 1 calc R U
C10 C 0.51259(19) 0.42726(13) 0.69045(13) 0.0482(3) Uani 1 1 d . .
C11 C 0.6273(3) 0.64408(15) 0.72984(19) 0.0714(5) Uani 1 1 d . .
H11A H 0.673461 0.675370 0.802645 0.086 Uiso 1 1 calc R U
H11B H 0.498627 0.676471 0.745304 0.086 Uiso 1 1 calc R U
C12 C 0.7347(3) 0.7051(2) 0.6018(2) 0.0969(7) Uani 1 1 d . .
H12A H 0.726608 0.803255 0.608404 0.145 Uiso 1 1 calc R U
H12B H 0.684411 0.679297 0.530144 0.145 Uiso 1 1 calc R U
H12C H 0.861703 0.671838 0.585002 0.145 Uiso 1 1 calc R U
C13 C 0.8018(3) 0.42602(19) 0.7635(2) 0.0823(6) Uani 1 1 d . .
H13A H 0.909879 0.474904 0.720175 0.099 Uiso 1 1 calc R U
H13B H 0.819637 0.333616 0.728702 0.099 Uiso 1 1 calc R U
C14 C 0.7880(5) 0.4186(3) 0.9084(3) 0.1331(11) Uani 1 1 d . .
H14A H 0.902901 0.381264 0.923304 0.200 Uiso 1 1 calc R U
H14B H 0.690715 0.360845 0.950777 0.200 Uiso 1 1 calc R U
H14C H 0.761397 0.509044 0.944992 0.200 Uiso 1 1 calc R U

loop_
_atom_site_aniso_label
_atom_site_aniso_U_11
_atom_site_aniso_U_22
_atom_site_aniso_U_33
_atom_site_aniso_U_23
_atom_site_aniso_U_13
_atom_site_aniso_U_12
O1 0.0748(7) 0.0537(6) 0.0713(7) -0.0018(5) -0.0277(6) 0.0017(5)
N1 0.0623(7) 0.0416(6) 0.0393(6) 0.0015(5) -0.0050(5) 0.0008(5)
C1 0.0444(7) 0.0545(8) 0.0390(7) -0.0055(5) -0.0116(5) 0.0016(6)
N2 0.0501(6) 0.0428(6) 0.0389(6) 0.0004(4) -0.0091(5) -0.0042(5)
O2 0.1395(13) 0.0889(10) 0.0575(8) -0.0129(7) 0.0330(8) -0.0255(9)
C2 0.0817(11) 0.0603(9) 0.0492(8) -0.0033(7) -0.0134(8) 0.0184(8)
N3 0.0656(8) 0.0439(7) 0.0664(8) -0.0075(5) -0.0207(6) -0.0020(5)
C3 0.1022(14) 0.0768(12) 0.0694(12) -0.0187(9) -0.0241(10) 0.0395(10)
C4 0.0667(10) 0.1096(15) 0.0603(11) -0.0299(10) -0.0136(8) 0.0293(10)
C5 0.0562(9) 0.1118(15) 0.0441(8) -0.0104(8) -0.0032(7) -0.0068(9)
C6 0.0544(8) 0.0711(10) 0.0466(8) -0.0010(7) -0.0073(6) -0.0084(7)
C7 0.0518(7) 0.0447(7) 0.0396(7) -0.0023(5) -0.0085(6) -0.0048(5)
C8 0.0658(9) 0.0630(9) 0.0440(8) -0.0003(7) -0.0040(7) -0.0151(7)
C9 0.0786(11) 0.0665(10) 0.0612(10) 0.0188(8) -0.0160(8) -0.0201(8)
C10 0.0564(8) 0.0458(7) 0.0389(7) -0.0044(5) -0.0055(6) -0.0004(6)
C11 0.0903(12) 0.0471(9) 0.0835(12) -0.0075(8) -0.0327(10) -0.0078(8)
C12 0.1219(17) 0.0798(13) 0.1028(16) 0.0206(12) -0.0470(14) -0.0422(12)
C13 0.0816(12) 0.0608(10) 0.1157(16) -0.0186(10) -0.0459(11) 0.0036(9)
C14 0.182(3) 0.1111(19) 0.137(2) -0.0020(17) -0.103(2) 0.0161(19)

loop_
_atom_type_symbol
_atom_type_description
_atom_type_scat_dispersion_real
_atom_type_scat_dispersion_imag
_atom_type_scat_source
C C 0.0033 0.0016 'International Tables Vol C Tables 4.2.6.8 and 6.1.1.4'
H H 0.0000 0.0000 'International Tables Vol C Tables 4.2.6.8 and 6.1.1.4'
N N 0.0061 0.0033 'International Tables Vol C Tables 4.2.6.8 and 6.1.1.4'
O O 0.0106 0.0060 'International Tables Vol C Tables 4.2.6.8 and 6.1.1.4'

loop_
_geom_angle_atom_site_label_1
_geom_angle_atom_site_label_2
_geom_angle_atom_site_label_3
_geom_angle
N2 N1 C1 118.18(11)
N2 N1 H1N 122.3
C1 N1 H1N 117.6
C2 C1 C6 119.45(13)
C2 C1 N1 121.24(13)
C6 C1 N1 119.27(13)
C7 N2 N1 120.13(11)
C1 C2 C3 119.80(16)
C1 C2 H2A 120.1
C3 C2 H2A 120.1
C10 N3 C13 123.74(13)
C10 N3 C11 119.49(13)
C13 N3 C11 116.63(13)
C4 C3 C2 121.19(18)
C4 C3 H3A 119.4
C2 C3 H3A 119.4
C3 C4 C5 119.25(15)
C3 C4 H4A 120.4
C5 C4 H4A 120.4
C4 C5 C6 120.62(16)
C4 C5 H5A 119.7
C6 C5 H5A 119.7
C5 C6 C1 119.68(16)
C5 C6 H6A 120.2
C1 C6 H6A 120.2
N2 C7 C8 116.94(12)
N2 C7 C10 124.91(12)
C8 C7 C10 118.13(11)
O2 C8 C7 119.14(14)
O2 C8 C9 121.98(14)
C7 C8 C9 118.88(13)
C8 C9 H9A 109.5
C8 C9 H9B 109.5
H9A C9 H9B 109.5
C8 C9 H9C 109.5
H9A C9 H9C 109.5
H9B C9 H9C 109.5
O1 C10 N3 123.86(13)
O1 C10 C7 119.11(12)
N3 C10 C7 117.03(12)
N3 C11 C12 112.56(16)
N3 C11 H11A 109.1
C12 C11 H11A 109.1
N3 C11 H11B 109.1
C12 C11 H11B 109.1
H11A C11 H11B 107.8
C11 C12 H12A 109.5
C11 C12 H12B 109.5
H12A C12 H12B 109.5
C11 C12 H12C 109.5
H12A C12 H12C 109.5
H12B C12 H12C 109.5
N3 C13 C14 113.85(19)
N3 C13 H13A 108.8
C14 C13 H13A 108.8
N3 C13 H13B 108.8
C14 C13 H13B 108.8
H13A C13 H13B 107.7
C13 C14 H14A 109.5
C13 C14 H14B 109.5
H14A C14 H14B 109.5
C13 C14 H14C 109.5
H14A C14 H14C 109.5
H14B C14 H14C 109.5

loop_
_geom_bond_atom_site_label_1
_geom_bond_atom_site_label_2
_geom_bond_distance
O1 C10 1.2327(16)
N1 N2 1.3343(15)
N1 C1 1.4044(16)
N1 H1N 0.9000
C1 C2 1.375(2)
C1 C6 1.386(2)
N2 C7 1.2896(16)
O2 C8 1.2106(19)
C2 C3 1.380(2)
C2 H2A 0.9300
N3 C10 1.3352(18)
N3 C13 1.462(2)
N3 C11 1.4638(18)
C3 C4 1.360(3)
C3 H3A 0.9300
C4 C5 1.374(3)
C4 H4A 0.9300
C5 C6 1.382(2)
C5 H5A 0.9300
C6 H6A 0.9300
C7 C8 1.4740(19)
C7 C10 1.5072(18)
C8 C9 1.495(2)
C9 H9A 0.9600
C9 H9B 0.9600
C9 H9C 0.9600
C11 C12 1.499(3)
C11 H11A 0.9700
C11 H11B 0.9700
C12 H12A 0.9600
C12 H12B 0.9600
C12 H12C 0.9600
C13 C14 1.481(3)
C13 H13A 0.9700
C13 H13B 0.9700
C14 H14A 0.9600
C14 H14B 0.9600
C14 H14C 0.9600

loop_
_geom_hbond_atom_site_label_D
_geom_hbond_atom_site_label_H
_geom_hbond_atom_site_label_A
_geom_hbond_distance_DH
_geom_hbond_distance_HA
_geom_hbond_distance_DA
_geom_hbond_angle_DHA
_geom_hbond_site_symmetry_A
_geom_hbond_publ_flag
N1 H1N O1 0.90 2.08 2.9504(15) 161.3 2_666 yes

loop_
_geom_torsion_atom_site_label_1
_geom_torsion_atom_site_label_2
_geom_torsion_atom_site_label_3
_geom_torsion_atom_site_label_4
_geom_torsion
N2 N1 C1 C2 -7.8(2)
N2 N1 C1 C6 174.59(11)
C1 N1 N2 C7 176.05(11)
C6 C1 C2 C3 -0.5(2)
N1 C1 C2 C3 -178.08(15)
C1 C2 C3 C4 0.7(3)
C2 C3 C4 C5 -0.2(3)
C3 C4 C5 C6 -0.7(3)
C4 C5 C6 C1 0.9(2)
C2 C1 C6 C5 -0.3(2)
N1 C1 C6 C5 177.34(13)
N1 N2 C7 C8 179.26(11)
N1 N2 C7 C10 1.0(2)
N2 C7 C8 O2 -178.08(15)
C10 C7 C8 O2 0.3(2)
N2 C7 C8 C9 2.9(2)
C10 C7 C8 C9 -178.68(13)
C13 N3 C10 O1 -174.97(15)
C11 N3 C10 O1 0.6(2)
C13 N3 C10 C7 4.6(2)
C11 N3 C10 C7 -179.83(13)
N2 C7 C10 O1 88.16(18)
C8 C7 C10 O1 -90.09(16)
N2 C7 C10 N3 -91.40(17)
C8 C7 C10 N3 90.34(16)
C10 N3 C11 C12 -92.09(19)
C13 N3 C11 C12 83.8(2)
C10 N3 C13 C14 -104.7(2)
C11 N3 C13 C14 79.5(2)
